data_7021180
loop_
_publ_author_name
'Kumar, Pankaj'
'Kalita, Apurba'
'Mondal, Biplab'

_publ_section_title
;
 Nitric oxide reactivity of Cu(ii) complexes of tetra- and pentadentate
 ligands: structural influence in deciding the reduction pathway.
;
_journal_issue 16
_journal_name_full 'Dalton transactions (Cambridge, England : 2003)'
_journal_page_first 5731
_journal_page_last 5739
_journal_paper_doi 10.1039/c3dt32580f
_journal_volume 42
_journal_year 2013
_chemical_absolute_configuration syn
_chemical_compound_source Synthesised
_chemical_formula_sum 'C20 H22 Cl2 Cu N5 O9'
_chemical_formula_weight 610.88
_space_group_IT_number 7
_symmetry_cell_setting monoclinic
_symmetry_Int_Tables_number 7
_symmetry_space_group_name_Hall 'P -2yac'
_symmetry_space_group_name_H-M 'P 1 n 1'
_atom_sites_solution_hydrogens geom
_atom_sites_solution_primary direct
_atom_sites_solution_secondary difmap
_audit_creation_method SHELXL-97
_cell_angle_alpha 90.00
_cell_angle_beta 94.308(2)
_cell_angle_gamma 90.00
_cell_formula_units_Z 2
_cell_length_a 8.7895(3)
_cell_length_b 12.8229(5)
_cell_length_c 11.1763(5)
_cell_measurement_reflns_used 6907
_cell_measurement_temperature 296(2)
_cell_measurement_theta_max 0.00
_cell_measurement_theta_min 0.00
_cell_volume 1256.09(9)
_computing_cell_refinement 'Bruker SMART'
_computing_data_collection 'Bruker SMART'
_computing_data_reduction 'Bruker SAINT'
_computing_molecular_graphics 'Bruker SHELXTL'
_computing_publication_material 'Bruker SHELXTL'
_computing_structure_refinement 'SHELXL-97 (Sheldrick, 1997)'
_computing_structure_solution 'SHELXS-97 (Sheldrick, 1990)'
_diffrn_ambient_temperature 296(2)
_diffrn_measured_fraction_theta_full 0.975
_diffrn_measured_fraction_theta_max 0.975
_diffrn_measurement_device_type 'CCD area detector'
_diffrn_measurement_method 'phi and omega scans'
_diffrn_radiation_monochromator graphite
_diffrn_radiation_probe x-ray
_diffrn_radiation_type MoK\a
_diffrn_radiation_wavelength 0.71073
_diffrn_reflns_av_R_equivalents 0.0522
_diffrn_reflns_av_sigmaI/netI 0.0538
_diffrn_reflns_limit_h_max 11
_diffrn_reflns_limit_h_min -11
_diffrn_reflns_limit_k_max 14
_diffrn_reflns_limit_k_min -17
_diffrn_reflns_limit_l_max 14
_diffrn_reflns_limit_l_min -15
_diffrn_reflns_number 16166
_diffrn_reflns_theta_full 28.58
_diffrn_reflns_theta_max 28.58
_diffrn_reflns_theta_min 1.59
_diffrn_source 'fine-focus sealed tube'
_exptl_absorpt_coefficient_mu 1.142
_exptl_absorpt_correction_T_max 0.787
_exptl_absorpt_correction_T_min 0.670
_exptl_absorpt_correction_type multi-scan
_exptl_absorpt_process_details SADBAS
_exptl_crystal_colour blue
_exptl_crystal_density_diffrn 1.615
_exptl_crystal_density_method 'not measured'
_exptl_crystal_description Cube
_exptl_crystal_F_000 624.0
_exptl_crystal_recrystallization_method Acetonitrile
_exptl_crystal_size_max 0.40
_exptl_crystal_size_mid 0.30
_exptl_crystal_size_min 0.21
_refine_diff_density_max 0.442
_refine_diff_density_min -0.351
_refine_diff_density_rms 0.065
_refine_ls_abs_structure_details 'Flack H D (1983), Acta Cryst. A39, 876-881'
_refine_ls_abs_structure_Flack -0.009(14)
_refine_ls_extinction_method none
_refine_ls_goodness_of_fit_ref 0.906
_refine_ls_hydrogen_treatment constr
_refine_ls_matrix_type full
_refine_ls_number_parameters 334
_refine_ls_number_reflns 5401
_refine_ls_number_restraints 0
_refine_ls_restrained_S_all 0.906
_refine_ls_R_factor_all 0.0719
_refine_ls_R_factor_gt 0.0454
_refine_ls_shift/su_max 0.001
_refine_ls_shift/su_mean 0.000
_refine_ls_structure_factor_coef Fsqd
_refine_ls_weighting_details 'calc w=1/[\s^2^(Fo^2^)+(0.0723P)^2^+0.0000P] where P=(Fo^2^+2Fc^2^)/3'
_refine_ls_weighting_scheme calc
_refine_ls_wR_factor_gt 0.1098
_refine_ls_wR_factor_ref 0.1192
_reflns_number_gt 3406
_reflns_number_total 5401
_reflns_threshold_expression >2sigma(I)
_cod_data_source_file c3dt32580f.txt
_cod_data_source_block 3
_cod_original_sg_symbol_H-M 'P n'
_cod_database_code 7021180

loop_
_symmetry_equiv_pos_as_xyz
'x, y, z'
'x+1/2, -y, z+1/2'

loop_
_atom_site_label
_atom_site_type_symbol
_atom_site_fract_x
_atom_site_fract_y
_atom_site_fract_z
_atom_site_U_iso_or_equiv
_atom_site_adp_type
_atom_site_occupancy
_atom_site_symmetry_multiplicity
_atom_site_calc_flag
_atom_site_refinement_flags
Cu1 Cu 0.08581(5) 0.70465(4) 0.69873(5) 0.05370(18) Uani 1 1 d .
Cl1 Cl 0.53174(13) 0.53947(11) 0.69389(11) 0.0637(3) Uani 1 1 d .
N1 N 0.0971(5) 0.5417(3) 0.6812(3) 0.0525(9) Uani 1 1 d .
C5 C 0.1068(6) 0.4962(4) 0.7913(5) 0.0616(13) Uani 1 1 d .
C2 C 0.0652(7) 0.3759(4) 0.5923(6) 0.0683(15) Uani 1 1 d .
H2 H 0.0525 0.3364 0.5225 0.082 Uiso 1 1 calc R
C1 C 0.0788(6) 0.4822(4) 0.5859(5) 0.0637(14) Uani 1 1 d .
H1 H 0.0748 0.5135 0.5107 0.076 Uiso 1 1 calc R
C3 C 0.0702(9) 0.3294(4) 0.6996(8) 0.0789(15) Uani 1 1 d .
H3 H 0.0613 0.2573 0.7048 0.095 Uiso 1 1 calc R
N2 N 0.0660(4) 0.6707(3) 0.8717(3) 0.0540(9) Uani 1 1 d .
C13 C -0.0978(6) 0.6655(4) 0.8893(5) 0.0671(13) Uani 1 1 d .
H13A H -0.1138 0.6771 0.9732 0.081 Uiso 1 1 calc R
H13B H -0.1367 0.5968 0.8671 0.081 Uiso 1 1 calc R
C6 C 0.1438(7) 0.5691(4) 0.8937(5) 0.0732(14) Uani 1 1 d .
H6B H 0.1116 0.5385 0.9671 0.088 Uiso 1 1 calc R
H6A H 0.2533 0.5799 0.9037 0.088 Uiso 1 1 calc R
C16 C -0.0754(6) 0.7895(3) 0.4967(5) 0.0544(13) Uani 1 1 d .
C20 C 0.1544(6) 0.7256(4) 0.4431(5) 0.0695(14) Uani 1 1 d .
H20 H 0.2481 0.6941 0.4637 0.083 Uiso 1 1 calc R
C15 C -0.1801(7) 0.8085(4) 0.5969(5) 0.0683(14) Uani 1 1 d .
H15A H -0.1618 0.8771 0.6316 0.082 Uiso 1 1 calc R
H15B H -0.2861 0.8043 0.5660 0.082 Uiso 1 1 calc R
C14 C -0.1829(6) 0.7477(4) 0.8128(5) 0.0650(12) Uani 1 1 d .
H14B H -0.2920 0.7424 0.8196 0.078 Uiso 1 1 calc R
H14A H -0.1494 0.8172 0.8369 0.078 Uiso 1 1 calc R
N4 N -0.1450(5) 0.7253(3) 0.6898(4) 0.0637(11) Uani 1 1 d .
N5 N 0.0608(5) 0.7459(3) 0.5285(4) 0.0596(10) Uani 1 1 d .
N3 N 0.2618(4) 0.7944(3) 0.7657(4) 0.0588(10) Uani 1 1 d .
O1 O 0.4942(8) 0.6163(4) 0.6081(5) 0.140(2) Uani 1 1 d .
O4 O 0.5022(6) 0.5781(5) 0.8042(4) 0.1151(16) Uani 1 1 d .
C11 C 0.4724(7) 0.9092(5) 0.7588(8) 0.0879(18) Uani 1 1 d .
H11 H 0.5399 0.9458 0.7142 0.105 Uiso 1 1 calc R
C12 C 0.3622(6) 0.8474(4) 0.7036(5) 0.0691(14) Uani 1 1 d .
H12 H 0.3562 0.8416 0.6204 0.083 Uiso 1 1 calc R
C9 C 0.3829(6) 0.8636(4) 0.9466(6) 0.0757(15) Uani 1 1 d .
H9 H 0.3891 0.8669 1.0300 0.091 Uiso 1 1 calc R
O3 O 0.6882(5) 0.5157(4) 0.6910(5) 0.1077(16) Uani 1 1 d .
O2 O 0.4479(5) 0.4492(4) 0.6630(5) 0.1152(16) Uani 1 1 d .
C8 C 0.2721(6) 0.8042(4) 0.8848(6) 0.0590(14) Uani 1 1 d .
O9 O 0.700(3) 0.9117(18) 0.1141(16) 0.52(2) Uani 1 1 d .
C4 C 0.0890(7) 0.3897(5) 0.8042(6) 0.0747(17) Uani 1 1 d .
H4 H 0.0895 0.3592 0.8797 0.090 Uiso 1 1 calc R
C10 C 0.4817(7) 0.9164(5) 0.8832(8) 0.093(2) Uani 1 1 d .
H10 H 0.5564 0.9579 0.9227 0.112 Uiso 1 1 calc R
Cl2 Cl 0.94807(16) 0.04973(11) 0.86173(16) 0.0799(4) Uani 1 1 d .
O5 O 0.8289(10) 0.0484(6) 0.7835(11) 0.249(6) Uani 1 1 d .
O8 O 1.0637(9) -0.0005(6) 0.8171(10) 0.208(4) Uani 1 1 d .
O6 O 0.904(2) -0.0068(7) 0.9474(10) 0.316(9) Uani 1 1 d .
O7 O 0.9821(5) 0.1514(3) 0.9009(4) 0.0965(13) Uani 1 1 d .
C17 C -0.1208(7) 0.8178(4) 0.3793(5) 0.0733(15) Uani 1 1 d .
H17 H -0.2143 0.8495 0.3588 0.088 Uiso 1 1 calc R
C7 C 0.1447(7) 0.7555(5) 0.9468(5) 0.0775(15) Uani 1 1 d .
H7A H 0.0710 0.8088 0.9635 0.093 Uiso 1 1 calc R
H7B H 0.1850 0.7263 1.0227 0.093 Uiso 1 1 calc R
C18 C -0.0165(9) 0.7955(5) 0.2939(6) 0.0863(18) Uani 1 1 d .
H18 H -0.0410 0.8130 0.2141 0.104 Uiso 1 1 calc R
C19 C 0.1148(8) 0.7504(5) 0.3241(5) 0.0777(15) Uani 1 1 d .
H19 H 0.1813 0.7350 0.2656 0.093 Uiso 1 1 calc R

loop_
_atom_site_aniso_label
_atom_site_aniso_U_11
_atom_site_aniso_U_22
_atom_site_aniso_U_33
_atom_site_aniso_U_23
_atom_site_aniso_U_13
_atom_site_aniso_U_12
Cu1 0.0524(3) 0.0611(3) 0.0485(3) 0.0096(3) 0.0096(2) 0.0007(3)
Cl1 0.0630(7) 0.0755(8) 0.0535(7) -0.0068(6) 0.0100(7) -0.0048(6)
N1 0.066(2) 0.0505(19) 0.042(2) 0.0060(19) 0.0120(17) -0.002(2)
C5 0.062(3) 0.061(3) 0.063(3) 0.003(3) 0.012(3) 0.009(2)
C2 0.078(4) 0.056(3) 0.071(4) 0.001(3) 0.007(3) -0.003(3)
C1 0.060(3) 0.066(3) 0.066(4) 0.006(3) 0.008(3) 0.004(2)
C3 0.095(4) 0.058(3) 0.084(4) 0.000(4) 0.013(3) 0.007(4)
N2 0.064(2) 0.053(2) 0.047(2) 0.0011(18) 0.0175(18) -0.0021(19)
C13 0.063(3) 0.076(3) 0.063(3) 0.007(3) 0.014(2) 0.000(3)
C6 0.082(4) 0.079(4) 0.060(3) 0.005(3) 0.012(3) 0.014(3)
C16 0.053(3) 0.050(3) 0.060(3) 0.003(2) 0.004(2) 0.000(2)
C20 0.067(3) 0.078(3) 0.064(4) 0.009(3) 0.014(3) -0.008(3)
C15 0.071(3) 0.063(3) 0.070(4) 0.004(3) -0.002(3) 0.004(2)
C14 0.050(3) 0.078(3) 0.069(3) 0.003(3) 0.020(2) 0.006(2)
N4 0.053(2) 0.076(3) 0.064(3) 0.002(2) 0.013(2) 0.0072(19)
N5 0.063(3) 0.067(3) 0.049(3) 0.010(2) 0.006(2) -0.002(2)
N3 0.048(2) 0.055(2) 0.074(3) -0.002(2) 0.011(2) -0.0009(17)
O1 0.206(6) 0.122(4) 0.097(4) 0.040(3) 0.036(4) 0.053(4)
O4 0.110(4) 0.171(5) 0.067(3) -0.039(3) 0.025(2) -0.003(3)
C11 0.077(4) 0.062(4) 0.127(6) 0.003(4) 0.020(4) -0.010(3)
C12 0.069(3) 0.058(3) 0.081(4) -0.003(3) 0.014(3) -0.005(3)
C9 0.061(3) 0.078(4) 0.087(4) -0.007(3) -0.007(3) 0.008(3)
O3 0.061(3) 0.122(4) 0.142(4) -0.033(3) 0.016(2) -0.017(2)
O2 0.089(3) 0.102(3) 0.155(5) -0.033(3) 0.018(3) -0.034(3)
C8 0.049(3) 0.056(3) 0.072(4) 0.001(2) 0.010(3) 0.005(2)
O9 0.60(4) 0.65(4) 0.300(18) 0.18(2) -0.12(2) -0.36(3)
C4 0.099(4) 0.059(4) 0.068(4) 0.023(3) 0.016(3) 0.002(3)
C10 0.060(3) 0.067(4) 0.149(7) -0.016(4) -0.014(4) -0.004(3)
Cl2 0.0712(9) 0.0665(9) 0.1046(12) -0.0117(8) 0.0237(8) -0.0049(7)
O5 0.169(7) 0.167(7) 0.392(15) -0.133(8) -0.111(9) 0.034(6)
O8 0.142(6) 0.168(6) 0.324(13) -0.063(7) 0.095(7) 0.033(5)
O6 0.69(3) 0.120(5) 0.155(7) -0.043(5) 0.134(11) -0.121(11)
O7 0.092(3) 0.065(2) 0.132(4) -0.014(2) 0.009(3) -0.016(2)
C17 0.081(4) 0.071(3) 0.066(4) 0.005(3) -0.010(3) -0.002(3)
C7 0.077(4) 0.088(4) 0.066(4) -0.002(3) 0.000(3) -0.007(3)
C18 0.104(5) 0.100(5) 0.055(4) 0.006(3) 0.007(4) -0.007(4)
C19 0.081(4) 0.098(4) 0.056(3) 0.003(3) 0.014(3) -0.009(3)

loop_
_atom_type_symbol
_atom_type_description
_atom_type_scat_dispersion_real
_atom_type_scat_dispersion_imag
_atom_type_scat_source
C C 0.0033 0.0016 'International Tables Vol C Tables 4.2.6.8 and 6.1.1.4'
H H 0.0000 0.0000 'International Tables Vol C Tables 4.2.6.8 and 6.1.1.4'
N N 0.0061 0.0033 'International Tables Vol C Tables 4.2.6.8 and 6.1.1.4'
Cu Cu 0.3201 1.2651 'International Tables Vol C Tables 4.2.6.8 and 6.1.1.4'
Cl Cl 0.1484 0.1585 'International Tables Vol C Tables 4.2.6.8 and 6.1.1.4'
O O 0.0106 0.0060 'International Tables Vol C Tables 4.2.6.8 and 6.1.1.4'

loop_
_geom_angle_atom_site_label_1
_geom_angle_atom_site_label_2
_geom_angle_atom_site_label_3
_geom_angle
N5 Cu1 N2 168.26(18)
N5 Cu1 N3 103.36(18)
N2 Cu1 N3 83.46(17)
N5 Cu1 N4 83.10(17)
N2 Cu1 N4 85.26(16)
N3 Cu1 N4 132.29(17)
N5 Cu1 N1 100.32(17)
N2 Cu1 N1 83.21(15)
N3 Cu1 N1 124.00(16)
N4 Cu1 N1 100.27(17)
O4 Cl1 O2 112.9(3)
O4 Cl1 O1 108.1(4)
O2 Cl1 O1 108.7(4)
O4 Cl1 O3 110.5(3)
O2 Cl1 O3 108.1(3)
O1 Cl1 O3 108.5(4)
C1 N1 C5 118.8(4)
C1 N1 Cu1 130.6(3)
C5 N1 Cu1 110.0(3)
N1 C5 C4 121.2(5)
N1 C5 C6 114.9(5)
C4 C5 C6 123.9(5)
C3 C2 C1 119.5(6)
N1 C1 C2 122.9(5)
C2 C3 C4 119.7(5)
C13 N2 C6 112.5(4)
C13 N2 C7 111.8(4)
C6 N2 C7 110.8(4)
C13 N2 Cu1 107.2(3)
C6 N2 Cu1 106.2(3)
C7 N2 Cu1 108.1(3)
N2 C13 C14 109.8(4)
N2 C6 C5 110.6(4)
N5 C16 C17 123.0(5)
N5 C16 C15 116.6(5)
C17 C16 C15 120.4(5)
N5 C20 C19 121.2(6)
N4 C15 C16 106.9(4)
N4 C14 C13 104.8(4)
C14 N4 C15 117.3(4)
C14 N4 Cu1 105.9(3)
C15 N4 Cu1 106.1(3)
C20 N5 C16 118.5(5)
C20 N5 Cu1 127.5(4)
C16 N5 Cu1 113.5(4)
C8 N3 C12 118.0(5)
C8 N3 Cu1 114.5(3)
C12 N3 Cu1 127.4(4)
C12 C11 C10 118.6(6)
N3 C12 C11 122.0(6)
C10 C9 C8 118.3(6)
N3 C8 C9 122.9(5)
N3 C8 C7 115.2(5)
C9 C8 C7 121.5(6)
C5 C4 C3 117.7(5)
C9 C10 C11 120.1(6)
O6 Cl2 O5 102.7(9)
O6 Cl2 O8 106.7(8)
O5 Cl2 O8 109.7(7)
O6 Cl2 O7 111.2(5)
O5 Cl2 O7 111.2(4)
O8 Cl2 O7 114.6(4)
C16 C17 C18 115.7(6)
C8 C7 N2 111.8(5)
C19 C18 C17 121.5(6)
C18 C19 C20 120.0(6)

loop_
_geom_bond_atom_site_label_1
_geom_bond_atom_site_label_2
_geom_bond_distance
Cu1 N5 1.971(4)
Cu1 N2 2.002(4)
Cu1 N3 2.026(4)
Cu1 N4 2.041(4)
Cu1 N1 2.102(3)
Cl1 O4 1.371(4)
Cl1 O2 1.401(4)
Cl1 O1 1.397(5)
Cl1 O3 1.411(5)
N1 C1 1.310(7)
N1 C5 1.359(6)
C5 C4 1.383(8)
C5 C6 1.494(7)
C2 C3 1.337(10)
C2 C1 1.372(8)
C3 C4 1.402(10)
N2 C13 1.469(6)
N2 C6 1.483(6)
N2 C7 1.509(7)
C13 C14 1.518(8)
C16 N5 1.345(6)
C16 C17 1.390(8)
C16 C15 1.522(8)
C20 N5 1.331(7)
C20 C19 1.387(8)
C15 N4 1.504(7)
C14 N4 1.466(6)
N3 C8 1.333(7)
N3 C12 1.347(7)
C11 C12 1.363(8)
C11 C10 1.389(10)
C9 C10 1.345(9)
C9 C8 1.380(8)
C8 C7 1.496(8)
Cl2 O6 1.284(10)
Cl2 O5 1.313(7)
Cl2 O8 1.331(6)
Cl2 O7 1.400(4)
C17 C18 1.401(9)
C18 C19 1.312(9)
